data_2216926
loop_
_publ_author_name
'Butcher, Ray J.'
'Tesema, Yohannes T.'
'Yisgedu, Teshome B .'
'Gultneh, Yilma'

_publ_section_title
;
 (Acetonitrile)[bis(2-pyridylmethyl)amine]bis(perchlorato)copper(II)
;
_journal_coeditor_code BQ2058
_journal_issue 1
_journal_name_full 'Acta Crystallographica Section E'
_journal_page_first m233
_journal_page_last m234
_journal_paper_doi 10.1107/S1600536807067001
_journal_volume 64
_journal_year 2008
_chemical_formula_iupac '[Cu (Cl O4)2 (C12 H13 N3) (C2 H3 N)]'
_chemical_formula_moiety 'C14 H16 Cl2 Cu N4 O8'
_chemical_formula_sum 'C14 H16 Cl2 Cu N4 O8'
_chemical_formula_weight 502.75
_chemical_name_systematic
;
(Acetonitrile)[bis(2-pyridylmethyl)amine]bis(perchlorato)copper(II)
;
_space_group_IT_number 14
_symmetry_cell_setting monoclinic
_symmetry_space_group_name_Hall '-P 2ybc'
_symmetry_space_group_name_H-M 'P 1 21/c 1'
_atom_sites_solution_hydrogens geom
_atom_sites_solution_primary direct
_atom_sites_solution_secondary difmap
_audit_creation_method SHELXL-97
_cell_angle_alpha 90.00
_cell_angle_beta 118.646(10)
_cell_angle_gamma 90.00
_cell_formula_units_Z 4
_cell_length_a 8.3046(16)
_cell_length_b 31.453(4)
_cell_length_c 8.4978(11)
_cell_measurement_reflns_used 54
_cell_measurement_temperature 293(2)
_cell_measurement_theta_max 13.14
_cell_measurement_theta_min 2.57
_cell_volume 1948.0(5)
_computing_cell_refinement 'XSCANS (Bruker, 1997)'
_computing_data_collection 'XSCANS (Bruker, 1997)'
_computing_data_reduction 'XSCANS (Bruker, 1997)'
_computing_molecular_graphics 'SHELXTL (Bruker, 2000)'
_computing_publication_material 'SHELXTL (Bruker, 2000)'
_computing_structure_refinement 'SHELXL97 (Sheldrick, 1997)'
_computing_structure_solution 'SHELXS97 (Sheldrick, 1990)'
_diffrn_ambient_temperature 293(2)
_diffrn_measured_fraction_theta_full 0.994
_diffrn_measured_fraction_theta_max 0.973
_diffrn_measurement_device_type 'Bruker P4S'
_diffrn_measurement_method 2\q/\w
_diffrn_radiation_monochromator graphite
_diffrn_radiation_source 'fine-focus sealed tube'
_diffrn_radiation_type MoK\a
_diffrn_radiation_wavelength 0.71073
_diffrn_reflns_av_R_equivalents 0.0296
_diffrn_reflns_av_sigmaI/netI 0.0595
_diffrn_reflns_limit_h_max 9
_diffrn_reflns_limit_h_min 0
_diffrn_reflns_limit_k_max 0
_diffrn_reflns_limit_k_min -40
_diffrn_reflns_limit_l_max 9
_diffrn_reflns_limit_l_min -11
_diffrn_reflns_number 4638
_diffrn_reflns_theta_full 25.00
_diffrn_reflns_theta_max 27.50
_diffrn_reflns_theta_min 2.59
_diffrn_standards_decay_% <2%
_diffrn_standards_interval_count 97
_diffrn_standards_number 3
_exptl_absorpt_coefficient_mu 1.447
_exptl_absorpt_correction_T_max 0.9640
_exptl_absorpt_correction_T_min 0.7568
_exptl_absorpt_correction_type 'empirical via psi scans'
_exptl_absorpt_process_details '(North <i>et al.</i>,  1968)'
_exptl_crystal_colour blue
_exptl_crystal_density_diffrn 1.714
_exptl_crystal_density_method 'not measured'
_exptl_crystal_description plate
_exptl_crystal_F_000 1020
_exptl_crystal_size_max 0.45
_exptl_crystal_size_mid 0.21
_exptl_crystal_size_min 0.07
_refine_diff_density_max 0.493
_refine_diff_density_min -0.463
_refine_ls_extinction_method none
_refine_ls_goodness_of_fit_ref 1.043
_refine_ls_hydrogen_treatment constr
_refine_ls_matrix_type full
_refine_ls_number_parameters 320
_refine_ls_number_reflns 4347
_refine_ls_number_restraints 92
_refine_ls_restrained_S_all 1.061
_refine_ls_R_factor_all 0.1107
_refine_ls_R_factor_gt 0.0639
_refine_ls_shift/su_max 0.001
_refine_ls_shift/su_mean 0.000
_refine_ls_structure_factor_coef Fsqd
_refine_ls_weighting_details 'calc w=1/[\s^2^(Fo^2^)+(0.0863P)^2^+3.5739P] where P=(Fo^2^+2Fc^2^)/3'
_refine_ls_weighting_scheme calc
_refine_ls_wR_factor_gt 0.1580
_refine_ls_wR_factor_ref 0.1930
_reflns_number_gt 2718
_reflns_number_total 4347
_reflns_threshold_expression I>2\s(I)
_cod_data_source_file bq2058.cif
_cod_data_source_block I
_cod_depositor_comments
;
The following automatic conversions were performed:
'_symmetry_cell_setting' value 'Monoclinic' changed to 'monoclinic'
according to '/home/saulius/struct/CIF-dictionaries/cif_core.dic'
dictionary named 'cif_core.dic' version 2.4.1 from 2010-06-29.

Automatic conversion script
Id: cif_fix_enum 1527 2010-12-29 10:47:43Z saulius 

The following automatic conversions were performed:

'_symmetry_cell_setting' value 'Monoclinic' changed to 'monoclinic'
according to /home/saulius/struct/CIF-dictionaries/cif_core.dic
dictionary named 'cif_core.dic' version 2.4.1 from 2010-06-29.

Automatic conversion script
Id: cif_fix_values 1715 2011-07-08 13:25:40Z adriana 
;
_cod_original_sg_symbol_Hall -P2ybc
_cod_original_sg_symbol_H-M P21/c
_cod_database_code 2216926
_cod_database_fobs_code 2216926

loop_
_symmetry_equiv_pos_as_xyz
'x, y, z'
'-x, y+1/2, -z+1/2'
'-x, -y, -z'
'x, -y-1/2, z-1/2'

loop_
_atom_site_type_symbol
_atom_site_label
_atom_site_fract_x
_atom_site_fract_y
_atom_site_fract_z
_atom_site_U_iso_or_equiv
_atom_site_adp_type
_atom_site_calc_flag
_atom_site_refinement_flags
_atom_site_occupancy
_atom_site_disorder_assembly
_atom_site_disorder_group
Cu Cu 0.85396(9) 0.12165(2) -0.01007(9) 0.0455(2) Uani d . 1 . .
Cl Cl1 0.5466(2) 0.19134(7) -0.4772(2) 0.0704(5) Uani d D 1 . .
Cl Cl2 1.07924(18) 0.04196(5) 0.29953(18) 0.0480(4) Uani d D 1 . .
O O11 0.6293(8) 0.1760(2) -0.2975(7) 0.104(2) Uani d D 1 A .
O O12 0.5827(15) 0.1680(3) -0.5954(12) 0.107(4) Uani d PDU 0.708(9) A 1
O O13 0.3563(10) 0.1998(4) -0.5489(12) 0.106(3) Uani d PDU 0.708(9) A 1
O O14 0.6252(16) 0.2343(3) -0.4642(15) 0.128(4) Uani d PDU 0.708(9) A 1
O O12A 0.412(3) 0.1546(6) -0.561(3) 0.123(7) Uani d PDU 0.292(9) A 2
O O13A 0.673(3) 0.1865(9) -0.538(3) 0.121(8) Uani d PDU 0.292(9) A 2
O O14A 0.449(3) 0.2264(6) -0.510(3) 0.134(8) Uani d PDU 0.292(9) A 2
O O21 1.2524(7) 0.0234(2) 0.4056(8) 0.105(2) Uani d D 1 B .
O O22 1.0940(12) 0.0848(3) 0.2525(18) 0.073(3) Uani d PDU 0.73(3) B 1
O O23 0.9968(17) 0.0176(3) 0.1363(12) 0.091(4) Uani d PDU 0.73(3) B 1
O O24 0.9656(18) 0.0399(5) 0.378(2) 0.114(5) Uani d PDU 0.73(3) B 1
O O22A 1.083(3) 0.0726(9) 0.180(4) 0.061(5) Uani d PDU 0.27(3) B 2
O O23A 0.945(3) 0.0114(7) 0.200(4) 0.103(11) Uani d PDU 0.27(3) B 2
O O24A 1.031(4) 0.0626(11) 0.422(3) 0.120(13) Uani d PDU 0.27(3) B 2
N N 0.8033(7) 0.07655(17) -0.1923(6) 0.0535(12) Uani d . 1 B .
H H0A 0.8722 0.0536 -0.1326 0.064 Uiso calc R 1 . .
N N1 0.8876(7) 0.16941(18) 0.1547(7) 0.0578(13) Uani d . 1 B .
N N1A 0.6448(6) 0.09486(15) 0.0037(6) 0.0437(10) Uani d . 1 B .
N N1B 1.0370(7) 0.14026(16) -0.0821(7) 0.0505(12) Uani d . 1 B .
C C1 0.9117(9) 0.1962(2) 0.2536(9) 0.0592(16) Uani d . 1 . .
C C2 0.9472(12) 0.2296(3) 0.3847(12) 0.085(2) Uani d . 1 B .
H H21 0.9179 0.2194 0.4746 0.127 Uiso calc R 1 . .
H H22 0.8726 0.2539 0.3259 0.127 Uiso calc R 1 . .
H H23 1.0744 0.2375 0.4402 0.127 Uiso calc R 1 . .
C C1A 0.5988(8) 0.1008(2) 0.1336(7) 0.0501(14) Uani d . 1 . .
H H1AA 0.6635 0.1206 0.2237 0.060 Uiso calc R 1 B .
C C2A 0.4574(8) 0.0783(2) 0.1363(8) 0.0568(16) Uani d . 1 B .
H H2AA 0.4302 0.0820 0.2296 0.068 Uiso calc R 1 . .
C C3A 0.3585(8) 0.0508(2) 0.0004(9) 0.0579(16) Uani d . 1 . .
H H3AA 0.2603 0.0361 -0.0017 0.069 Uiso calc R 1 B .
C C4A 0.4043(8) 0.04453(19) -0.1353(9) 0.0544(15) Uani d . 1 B .
H H4AA 0.3383 0.0256 -0.2285 0.065 Uiso calc R 1 . .
C C5A 0.5498(7) 0.06705(18) -0.1285(7) 0.0440(12) Uani d . 1 . .
C C6A 0.6090(8) 0.0636(2) -0.2696(8) 0.0608(17) Uani d . 1 B .
H H6AA 0.5946 0.0345 -0.3126 0.073 Uiso calc R 1 . .
H H6AB 0.5331 0.0818 -0.3704 0.073 Uiso calc R 1 . .
C C1B 1.1723(8) 0.1693(2) 0.0060(9) 0.0613(17) Uani d . 1 . .
H H1BA 1.1857 0.1809 0.1123 0.074 Uiso calc R 1 B .
C C2B 1.2893(10) 0.1821(3) -0.0557(13) 0.081(2) Uani d . 1 B .
H H2BA 1.3817 0.2018 0.0070 0.097 Uiso calc R 1 . .
C C3B 1.2643(11) 0.1644(3) -0.2174(13) 0.090(3) Uani d . 1 . .
H H3BA 1.3384 0.1731 -0.2658 0.108 Uiso calc R 1 B .
C C4B 1.1319(11) 0.1345(3) -0.3037(11) 0.075(2) Uani d . 1 B .
H H4BA 1.1176 0.1220 -0.4087 0.090 Uiso calc R 1 . .
C C5B 1.0171(9) 0.1229(2) -0.2317(9) 0.0580(16) Uani d . 1 . .
C C6B 0.8664(10) 0.0902(2) -0.3200(8) 0.0624(17) Uani d . 1 B .
H H6BA 0.7647 0.1024 -0.4259 0.075 Uiso calc R 1 . .
H H6BB 0.9120 0.0659 -0.3569 0.075 Uiso calc R 1 . .

loop_
_atom_site_aniso_label
_atom_site_aniso_U_11
_atom_site_aniso_U_22
_atom_site_aniso_U_33
_atom_site_aniso_U_12
_atom_site_aniso_U_13
_atom_site_aniso_U_23
Cu 0.0421(4) 0.0597(5) 0.0456(4) -0.0037(3) 0.0299(3) -0.0057(3)
Cl1 0.0599(10) 0.0979(14) 0.0629(10) 0.0036(9) 0.0371(9) -0.0078(9)
Cl2 0.0430(7) 0.0613(9) 0.0422(7) -0.0001(6) 0.0225(6) -0.0009(6)
O11 0.086(4) 0.151(6) 0.072(4) 0.032(4) 0.036(3) 0.023(4)
O12 0.120(8) 0.114(8) 0.098(6) 0.021(6) 0.061(6) -0.035(5)
O13 0.070(5) 0.147(9) 0.101(6) 0.021(5) 0.041(5) 0.001(6)
O14 0.146(9) 0.093(7) 0.154(9) -0.027(6) 0.079(8) -0.022(6)
O12A 0.110(12) 0.124(13) 0.105(11) -0.020(11) 0.026(10) -0.011(11)
O13A 0.122(16) 0.131(18) 0.163(16) 0.012(13) 0.110(13) 0.011(14)
O14A 0.122(13) 0.092(12) 0.166(13) 0.027(12) 0.050(13) 0.006(12)
O21 0.066(3) 0.113(5) 0.103(5) 0.021(3) 0.014(3) 0.016(4)
O22 0.070(4) 0.064(5) 0.072(6) -0.010(4) 0.023(4) -0.004(4)
O23 0.099(7) 0.075(6) 0.057(5) -0.009(5) 0.003(5) -0.010(4)
O24 0.127(9) 0.137(11) 0.137(10) 0.022(8) 0.111(9) 0.025(8)
O22A 0.065(7) 0.066(9) 0.065(9) 0.014(7) 0.041(8) 0.020(7)
O23A 0.101(19) 0.106(19) 0.08(2) -0.064(15) 0.026(15) -0.010(14)
O24A 0.22(4) 0.11(2) 0.076(16) -0.01(2) 0.11(2) -0.034(16)
N 0.057(3) 0.071(3) 0.045(3) 0.001(2) 0.035(2) -0.003(2)
N1 0.056(3) 0.065(3) 0.065(3) -0.009(3) 0.039(3) -0.014(3)
N1A 0.040(2) 0.049(3) 0.050(3) 0.000(2) 0.028(2) 0.000(2)
N1B 0.049(3) 0.061(3) 0.054(3) 0.013(2) 0.035(2) 0.014(2)
C1 0.049(3) 0.074(5) 0.060(4) -0.004(3) 0.030(3) -0.005(3)
C2 0.094(6) 0.067(5) 0.100(6) -0.017(4) 0.053(5) -0.029(4)
C1A 0.042(3) 0.074(4) 0.042(3) -0.002(3) 0.026(3) -0.006(3)
C2A 0.043(3) 0.084(5) 0.054(4) 0.001(3) 0.032(3) 0.007(3)
C3A 0.039(3) 0.072(4) 0.066(4) 0.001(3) 0.028(3) 0.015(3)
C4A 0.038(3) 0.049(3) 0.066(4) -0.002(3) 0.017(3) -0.002(3)
C5A 0.036(3) 0.048(3) 0.048(3) 0.008(2) 0.020(2) -0.002(2)
C6A 0.049(3) 0.084(5) 0.048(3) -0.004(3) 0.023(3) -0.016(3)
C1B 0.047(3) 0.063(4) 0.074(4) -0.006(3) 0.030(3) 0.008(3)
C2B 0.055(4) 0.085(5) 0.118(7) 0.010(4) 0.054(5) 0.030(5)
C3B 0.076(5) 0.103(7) 0.125(8) 0.024(5) 0.075(6) 0.053(6)
C4B 0.080(5) 0.093(6) 0.083(5) 0.033(4) 0.064(4) 0.034(4)
C5B 0.055(4) 0.075(4) 0.061(4) 0.019(3) 0.040(3) 0.023(3)
C6B 0.074(4) 0.080(5) 0.051(3) 0.014(4) 0.045(3) 0.003(3)

loop_
_atom_type_symbol
_atom_type_description
_atom_type_scat_dispersion_real
_atom_type_scat_dispersion_imag
_atom_type_scat_source
C C 0.0033 0.0016 'International Tables Vol C Tables 4.2.6.8 and 6.1.1.4'
H H 0.0000 0.0000 'International Tables Vol C Tables 4.2.6.8 and 6.1.1.4'
N N 0.0061 0.0033 'International Tables Vol C Tables 4.2.6.8 and 6.1.1.4'
O O 0.0106 0.0060 'International Tables Vol C Tables 4.2.6.8 and 6.1.1.4'
Cl Cl 0.1484 0.1585 'International Tables Vol C Tables 4.2.6.8 and 6.1.1.4'
Cu Cu 0.3201 1.2651 'International Tables Vol C Tables 4.2.6.8 and 6.1.1.4'

loop_
_geom_angle_atom_site_label_1
_geom_angle_atom_site_label_2
_geom_angle_atom_site_label_3
_geom_angle
N1 Cu N1B 97.2(2)
N1 Cu N1A 96.40(19)
N1B Cu N1A 165.3(2)
N1 Cu N 175.1(2)
N1B Cu N 83.0(2)
N1A Cu N 83.01(19)
N1 Cu O22A 102.5(9)
N1B Cu O22A 85.3(4)
N1A Cu O22A 97.0(5)
N Cu O22A 82.4(9)
N1 Cu O22 86.4(4)
N1B Cu O22 90.6(3)
N1A Cu O22 95.6(3)
N Cu O22 98.5(4)
O22A Cu O22 16.4(6)
N1 Cu O11 87.9(2)
N1B Cu O11 80.84(18)
N1A Cu O11 94.23(19)
N Cu O11 87.3(2)
O12 Cl1 O13 111.7(6)
O14A Cl1 O11 116.3(11)
O12 Cl1 O11 115.9(5)
O13A Cl1 O11 107.6(10)
O13 Cl1 O11 112.9(5)
O12 Cl1 O14 107.2(6)
O13 Cl1 O14 102.8(6)
O11 Cl1 O14 105.1(5)
O14A Cl1 O12A 107.3(12)
O13A Cl1 O12A 104.8(12)
O24 Cl2 O21 113.2(6)
O21 Cl2 O23A 112.0(11)
O21 Cl2 O22A 112.0(9)
O23A Cl2 O22A 108.6(10)
O24 Cl2 O22 110.2(6)
O21 Cl2 O22 111.8(4)
O21 Cl2 O24A 106.0(10)
O23A Cl2 O24A 109.1(12)
O22A Cl2 O24A 108.9(11)
O24 Cl2 O23 108.6(6)
O21 Cl2 O23 105.4(5)
O22 Cl2 O23 107.3(5)
Cl1 O11 Cu 155.4(4)
Cl2 O22 Cu 124.0(5)
Cl2 O22A Cu 130.1(12)
C6A N C6B 116.7(5)
C6A N Cu 108.7(4)
C6B N Cu 110.3(4)
C6A N H0A 106.9
C6B N H0A 106.9
Cu N H0A 106.9
C1 N1 Cu 177.8(6)
C5A N1A C1A 119.6(5)
C5A N1A Cu 114.1(3)
C1A N1A Cu 126.2(4)
C5B N1B C1B 119.8(5)
C5B N1B Cu 114.5(4)
C1B N1B Cu 125.6(4)
N1 C1 C2 178.1(8)
C1 C2 H21 109.5
C1 C2 H22 109.5
H21 C2 H22 109.5
C1 C2 H23 109.5
H21 C2 H23 109.5
H22 C2 H23 109.5
N1A C1A C2A 121.4(6)
N1A C1A H1AA 119.3
C2A C1A H1AA 119.3
C3A C2A C1A 119.0(6)
C3A C2A H2AA 120.5
C1A C2A H2AA 120.5
C2A C3A C4A 120.0(6)
C2A C3A H3AA 120.0
C4A C3A H3AA 120.0
C5A C4A C3A 118.4(6)
C5A C4A H4AA 120.8
C3A C4A H4AA 120.8
N1A C5A C4A 121.5(5)
N1A C5A C6A 115.4(5)
C4A C5A C6A 123.1(5)
N C6A C5A 109.3(5)
N C6A H6AA 109.8
C5A C6A H6AA 109.8
N C6A H6AB 109.8
C5A C6A H6AB 109.8
H6AA C6A H6AB 108.3
N1B C1B C2B 122.6(7)
N1B C1B H1BA 118.7
C2B C1B H1BA 118.7
C1B C2B C3B 117.4(8)
C1B C2B H2BA 121.3
C3B C2B H2BA 121.3
C4B C3B C2B 120.2(7)
C4B C3B H3BA 119.9
C2B C3B H3BA 119.9
C3B C4B C5B 119.1(8)
C3B C4B H4BA 120.5
C5B C4B H4BA 120.5
N1B C5B C4B 120.9(7)
N1B C5B C6B 116.8(5)
C4B C5B C6B 122.2(7)
N C6B C5B 109.5(5)
N C6B H6BA 109.8
C5B C6B H6BA 109.8
N C6B H6BB 109.8
C5B C6B H6BB 109.8
H6BA C6B H6BB 108.2

loop_
_geom_bond_atom_site_label_1
_geom_bond_atom_site_label_2
_geom_bond_distance
Cu N1 1.980(5)
Cu N1B 1.980(5)
Cu N1A 1.984(4)
Cu N 1.991(5)
Cu O22A 2.379(17)
Cu O22 2.455(9)
Cu O11 2.828(5)
Cl1 O14A 1.317(13)
Cl1 O12 1.387(7)
Cl1 O13A 1.389(13)
Cl1 O13 1.420(7)
Cl1 O11 1.425(5)
Cl1 O14 1.483(8)
Cl1 O12A 1.524(14)
Cl2 O24 1.394(7)
Cl2 O21 1.406(5)
Cl2 O23A 1.407(13)
Cl2 O22A 1.412(12)
Cl2 O22 1.428(7)
Cl2 O24A 1.435(12)
Cl2 O23 1.438(7)
N C6A 1.477(8)
N C6B 1.478(7)
N H0A 0.9100
N1 C1 1.137(8)
N1A C5A 1.341(7)
N1A C1A 1.344(6)
N1B C5B 1.320(8)
N1B C1B 1.360(8)
C1 C2 1.455(10)
C2 H21 0.9600
C2 H22 0.9600
C2 H23 0.9600
C1A C2A 1.380(8)
C1A H1AA 0.9300
C2A C3A 1.360(9)
C2A H2AA 0.9300
C3A C4A 1.390(9)
C3A H3AA 0.9300
C4A C5A 1.377(8)
C4A H4AA 0.9300
C5A C6A 1.503(8)
C6A H6AA 0.9700
C6A H6AB 0.9700
C1B C2B 1.367(9)
C1B H1BA 0.9300
C2B C3B 1.403(12)
C2B H2BA 0.9300
C3B C4B 1.364(12)
C3B H3BA 0.9300
C4B C5B 1.405(8)
C4B H4BA 0.9300
C5B C6B 1.512(10)
C6B H6BA 0.9700
C6B H6BB 0.9700

loop_
_geom_hbond_atom_site_label_D
_geom_hbond_atom_site_label_H
_geom_hbond_atom_site_label_A
_geom_hbond_site_symmetry_A
_geom_hbond_distance_DH
_geom_hbond_distance_HA
_geom_hbond_distance_DA
_geom_hbond_angle_DHA
N H0A O22A . 0.91 2.45 2.89(3) 110.0
N H0A O23 . 0.91 2.30 3.084(12) 143.7
N H0A O23 3_755 0.91 2.50 3.317(10) 150.1
C2 H21 O13A 1_556 0.96 2.23 2.98(2) 133.3
C2 H22 O14 4_566 0.96 2.36 3.103(14) 133.6
C1A H1AA O12 1_556 0.93 2.46 3.176(9) 134.2
C3A H3AA O23 3_655 0.93 2.53 3.376(15) 152.1
C3A H3AA O23A 3_655 0.93 2.29 2.993(14) 132.5
C6A H6AA O21 3_755 0.97 2.56 3.381(9) 143.0
C2B H2BA O14A 4_666 0.93 2.35 3.112(16) 139.5
C3B H3BA O11 1_655 0.93 2.56 3.429(10) 156.3
C4B H4BA O24A 1_554 0.93 2.25 3.06(3) 144.9
C6B H6BA O12 . 0.97 2.56 3.425(13) 149.1
C6B H6BB O24A 1_554 0.97 2.51 3.211(16) 129.0

loop_
_geom_torsion_atom_site_label_1
_geom_torsion_atom_site_label_2
_geom_torsion_atom_site_label_3
_geom_torsion_atom_site_label_4
_geom_torsion
O14A Cl1 O11 Cu -174.7(16)
O12 Cl1 O11 Cu 3.7(12)
O13A Cl1 O11 Cu -35.7(16)
O13 Cl1 O11 Cu 134.3(10)
O14 Cl1 O11 Cu -114.4(10)
O12A Cl1 O11 Cu 72.2(14)
N1 Cu O11 Cl1 152.0(10)
N1B Cu O11 Cl1 54.3(10)
N1A Cu O11 Cl1 -111.8(10)
N Cu O11 Cl1 -29.0(10)
O22A Cu O11 Cl1 22(3)
O22 Cu O11 Cl1 93(2)
O24 Cl2 O22 Cu -76.8(8)
O21 Cl2 O22 Cu 156.4(6)
O23A Cl2 O22 Cu 9.1(16)
O22A Cl2 O22 Cu 60(2)
O24A Cl2 O22 Cu -99.3(11)
O23 Cl2 O22 Cu 41.3(8)
N1 Cu O22 Cl2 132.1(10)
N1B Cu O22 Cl2 -130.7(10)
N1A Cu O22 Cl2 36.0(10)
N Cu O22 Cl2 -47.7(10)
O22A Cu O22 Cl2 -59.7(17)
O11 Cu O22 Cl2 -169.2(11)
O24 Cl2 O22A Cu -21(3)
O21 Cl2 O22A Cu -171.5(18)
O23A Cl2 O22A Cu 64(2)
O22 Cl2 O22A Cu -76(3)
O24A Cl2 O22A Cu -55(2)
O23 Cl2 O22A Cu 86(2)
N1 Cu O22A Cl2 83(3)
N1B Cu O22A Cl2 180(3)
N1A Cu O22A Cl2 -15(3)
N Cu O22A Cl2 -97(3)
O22 Cu O22A Cl2 71(2)
O11 Cu O22A Cl2 -148.2(9)
N1B Cu N C6A -150.7(4)
N1A Cu N C6A 25.0(4)
O22A Cu N C6A 123.1(6)
O22 Cu N C6A 119.7(5)
O11 Cu N C6A -69.6(4)
N1B Cu N C6B -21.5(4)
N1A Cu N C6B 154.2(4)
O22A Cu N C6B -107.7(6)
O22 Cu N C6B -111.1(5)
O11 Cu N C6B 59.6(4)
N1 Cu N1A C5A 163.1(4)
N1B Cu N1A C5A 5.1(10)
N Cu N1A C5A -12.0(4)
O22A Cu N1A C5A -93.4(9)
O22 Cu N1A C5A -109.8(5)
O11 Cu N1A C5A 74.8(4)
N1 Cu N1A C1A -19.9(5)
N1B Cu N1A C1A -177.9(7)
N Cu N1A C1A 165.0(5)
O22A Cu N1A C1A 83.6(10)
O22 Cu N1A C1A 67.1(6)
O11 Cu N1A C1A -108.2(5)
N1 Cu N1B C5B -161.1(4)
N1A Cu N1B C5B -3.1(10)
N Cu N1B C5B 14.0(4)
O22A Cu N1B C5B 96.9(10)
O22 Cu N1B C5B 112.5(5)
O11 Cu N1B C5B -74.4(4)
N1 Cu N1B C1B 17.1(5)
N1A Cu N1B C1B 175.0(7)
N Cu N1B C1B -167.9(5)
O22A Cu N1B C1B -85.0(10)
O22 Cu N1B C1B -69.4(6)
O11 Cu N1B C1B 103.7(5)
C5A N1A C1A C2A 1.2(9)
Cu N1A C1A C2A -175.6(4)
N1A C1A C2A C3A -2.6(10)
C1A C2A C3A C4A 2.1(10)
C2A C3A C4A C5A -0.5(9)
C1A N1A C5A C4A 0.5(8)
Cu N1A C5A C4A 177.7(4)
C1A N1A C5A C6A 178.4(5)
Cu N1A C5A C6A -4.4(6)
C3A C4A C5A N1A -0.9(9)
C3A C4A C5A C6A -178.6(6)
C6B N C6A C5A -158.4(5)
Cu N C6A C5A -32.9(6)
N1A C5A C6A N 25.0(8)
C4A C5A C6A N -157.1(6)
C5B N1B C1B C2B 1.1(10)
Cu N1B C1B C2B -177.0(5)
N1B C1B C2B C3B 0.6(11)
C1B C2B C3B C4B -2.2(11)
C2B C3B C4B C5B 2.2(11)
C1B N1B C5B C4B -1.1(9)
Cu N1B C5B C4B 177.1(5)
C1B N1B C5B C6B 178.8(6)
Cu N1B C5B C6B -3.0(7)
C3B C4B C5B N1B -0.5(10)
C3B C4B C5B C6B 179.6(7)
C6A N C6B C5B 149.5(6)
Cu N C6B C5B 24.8(6)
N1B C5B C6B N -14.8(8)
C4B C5B C6B N 165.2(6)
